data_4338861
loop_
_publ_author_name
'Sevillano, Paloma'
'Fuhr, Olaf'
'Hampe, Oliver'
'Lebedkin, Sergej'
'Matern, Eberhard'
'Fenske, Dieter'
'Kappes, Manfred M.'

_publ_section_title
;
 Synthesis, characterization, and X-ray structure determination of
 [Au18(P)2(PPh)4(PHPh)(dppm)6]Cl3.
;
_journal_issue 18
_journal_name_full 'Inorganic chemistry'
_journal_page_first 7294
_journal_page_last 7298
_journal_paper_doi 10.1021/ic062107e
_journal_volume 46
_journal_year 2007
_chemical_formula_sum 'C183 H164 Au18 Cl9 P19'
_chemical_formula_weight 6816.02
_chemical_name_systematic
; 
 ? 
;
_space_group_IT_number 20
_symmetry_cell_setting orthorhombic
_symmetry_space_group_name_Hall 'C 2c 2'
_symmetry_space_group_name_H-M 'C 2 2 21'
_atom_sites_solution_hydrogens geom
_atom_sites_solution_primary direct
_atom_sites_solution_secondary difmap
_audit_creation_method SHELXL-97
_cell_angle_alpha 90.00
_cell_angle_beta 90.00
_cell_angle_gamma 90.00
_cell_formula_units_Z 4
_cell_length_a 22.438(5)
_cell_length_b 24.895(5)
_cell_length_c 39.019(8)
_cell_measurement_temperature 120(2)
_cell_volume 21796(8)
_computing_structure_refinement 'SHELXL-97 (Sheldrick, 1997)'
_computing_structure_solution 'SHELXS-97 (Sheldrick, 1990)'
_diffrn_ambient_temperature 210(2)
_diffrn_detector 'image plate ( 34 cm diameter )'
_diffrn_detector_area_resol_mean 6.67
_diffrn_detector_type STOE
_diffrn_measured_fraction_theta_full 0.990
_diffrn_measured_fraction_theta_max 0.990
_diffrn_measurement_device '2-circle goniometer'
_diffrn_measurement_device_type 'STOE IPDS 2'
_diffrn_radiation_monochromator graphite
_diffrn_radiation_source 'fine-focus sealed tube'
_diffrn_radiation_type MoK\a
_diffrn_radiation_wavelength 0.71073
_diffrn_reflns_av_R_equivalents 0.0572
_diffrn_reflns_av_sigmaI/netI 0.0406
_diffrn_reflns_limit_h_max 23
_diffrn_reflns_limit_h_min -26
_diffrn_reflns_limit_k_max 27
_diffrn_reflns_limit_k_min -29
_diffrn_reflns_limit_l_max 46
_diffrn_reflns_limit_l_min -46
_diffrn_reflns_number 56038
_diffrn_reflns_theta_full 24.94
_diffrn_reflns_theta_max 24.94
_diffrn_reflns_theta_min 1.22
_diffrn_source 'sealed X-ray tube, 12 x 0.4 mm fine focus'
_diffrn_source_current 40
_diffrn_source_power 2.00
_diffrn_source_voltage 50
_exptl_absorpt_coefficient_mu 12.353
_exptl_absorpt_correction_T_max 0.4836
_exptl_absorpt_correction_T_min 0.1964
_exptl_absorpt_correction_type integration
_exptl_crystal_colour red
_exptl_crystal_density_diffrn 2.077
_exptl_crystal_density_method 'not measured'
_exptl_crystal_description block
_exptl_crystal_F_000 12488
_exptl_crystal_size_max 0.40
_exptl_crystal_size_mid 0.31
_exptl_crystal_size_min 0.21
_refine_diff_density_max 2.398
_refine_diff_density_min -1.028
_refine_diff_density_rms 0.237
_refine_ls_abs_structure_details 'Flack H D (1983), Acta Cryst. A39, 876-881'
_refine_ls_abs_structure_Flack 0.491(12)
_refine_ls_extinction_coef 0.000010(6)
_refine_ls_extinction_expression Fc^*^=kFc[1+0.001xFc^2^\l^3^/sin(2\q)]^-1/4^
_refine_ls_extinction_method SHELXL
_refine_ls_goodness_of_fit_ref 1.128
_refine_ls_hydrogen_treatment constr
_refine_ls_matrix_type full
_refine_ls_number_parameters 584
_refine_ls_number_reflns 18839
_refine_ls_number_restraints 11
_refine_ls_restrained_S_all 1.133
_refine_ls_R_factor_all 0.0558
_refine_ls_R_factor_gt 0.0534
_refine_ls_shift/su_max 0.000
_refine_ls_shift/su_mean 0.000
_refine_ls_structure_factor_coef Fsqd
_refine_ls_weighting_details 'calc w=1/[\s^2^(Fo^2^)+(0.0714P)^2^+479.5862P] where P=(Fo^2^+2Fc^2^)/3'
_refine_ls_weighting_scheme calc
_refine_ls_wR_factor_gt 0.1467
_refine_ls_wR_factor_ref 0.1491
_reflns_number_gt 18122
_reflns_number_total 18839
_reflns_threshold_expression >2sigma(I)
_cod_data_source_file ic062107e-file002.cif
_cod_data_source_block Au18P_new
_cod_original_sg_symbol_H-M C222(1)
_cod_database_code 4338861

loop_
_symmetry_equiv_pos_as_xyz
'x, y, z'
'-x, -y, z+1/2'
'x, -y, -z'
'-x, y, -z+1/2'
'x+1/2, y+1/2, z'
'-x+1/2, -y+1/2, z+1/2'
'x+1/2, -y+1/2, -z'
'-x+1/2, y+1/2, -z+1/2'

loop_
_atom_site_label
_atom_site_type_symbol
_atom_site_fract_x
_atom_site_fract_y
_atom_site_fract_z
_atom_site_U_iso_or_equiv
_atom_site_adp_type
_atom_site_occupancy
_atom_site_symmetry_multiplicity
_atom_site_calc_flag
_atom_site_refinement_flags
_atom_site_disorder_group
Au1 Au -0.68114(4) 0.0000 0.0000 0.0423(2) Uani 1 2 d S .
Au2 Au -0.68600(3) 0.14401(3) 0.038904(19) 0.05487(18) Uani 1 1 d . .
Au3 Au -0.57793(4) 0.05076(5) -0.03486(2) 0.0800(3) Uani 1 1 d . .
Au4 Au -0.73897(3) 0.08743(3) -0.041615(16) 0.04676(16) Uani 1 1 d . .
Au5 Au -0.63486(3) 0.04647(3) -0.117788(16) 0.05191(18) Uani 1 1 d . .
Au6 Au -0.80883(4) 0.0000 0.0000 0.0495(2) Uani 1 2 d S .
Au7 Au -0.79429(3) 0.17422(3) -0.00193(2) 0.05438(18) Uani 1 1 d . .
Au8 Au -0.61358(3) 0.06109(3) 0.087080(16) 0.05167(18) Uani 1 1 d . .
Au9 Au -0.76163(3) -0.02098(3) -0.086634(16) 0.04597(16) Uani 1 1 d . .
Au10 Au -0.85672(4) -0.08262(3) -0.044932(18) 0.0584(2) Uani 1 1 d . .
P1 P -0.5174(5) 0.0204(4) 0.0068(3) 0.058(2) Uiso 0.50 1 d P -1
H1 H -0.5109 0.0501 0.0236 0.069 Uiso 0.50 1 calc PR -1
P2 P -0.69193(19) 0.05298(19) 0.04807(10) 0.0431(9) Uani 1 1 d . .
P3 P -0.6469(2) 0.0955(2) -0.06780(12) 0.0538(11) Uani 1 1 d . .
P4 P -0.83233(18) 0.08875(18) -0.01347(11) 0.0430(9) Uani 1 1 d . .
P5 P -0.6552(3) 0.2319(2) 0.03723(14) 0.0620(13) Uani 1 1 d . .
P6 P -0.7718(2) 0.2638(2) 0.00141(17) 0.0656(13) Uani 1 1 d D .
P7 P -0.5455(2) -0.0766(2) -0.13018(11) 0.0540(11) Uani 1 1 d . .
P8 P -0.5987(2) 0.0175(2) -0.16971(11) 0.0512(11) Uani 1 1 d . .
P9 P -0.8267(2) -0.0036(2) -0.13048(12) 0.0569(12) Uani 1 1 d . .
P10 P -0.9112(2) -0.0805(3) -0.09397(13) 0.0667(15) Uani 1 1 d . .
C1 C -0.4441(17) 0.000(2) -0.0104(9) 0.063(10) Uiso 0.50 1 d P -1
C2 C -0.437(2) -0.048(2) -0.0306(13) 0.082(13) Uiso 0.50 1 d P -1
H2 H -0.4708 -0.0696 -0.0360 0.098 Uiso 0.50 1 calc PR -1
C3 C -0.382(3) -0.060(3) -0.0418(15) 0.098(16) Uiso 0.50 1 d P -1
H3 H -0.3763 -0.0943 -0.0523 0.118 Uiso 0.50 1 calc PR -1
C4 C -0.336(2) -0.027(2) -0.0388(12) 0.076(12) Uiso 0.50 1 d P -1
H4 H -0.3001 -0.0312 -0.0514 0.091 Uiso 0.50 1 calc PR -1
C5 C -0.345(4) 0.008(3) -0.0179(18) 0.13(2) Uiso 0.50 1 d P -1
H5 H -0.3095 0.0197 -0.0064 0.156 Uiso 0.50 1 calc PR -1
C6 C -0.394(3) 0.035(3) -0.0079(16) 0.102(17) Uiso 0.50 1 d P -1
H6 H -0.3958 0.0716 -0.0006 0.122 Uiso 0.50 1 calc PR -1
C7 C -0.6263(12) 0.1660(10) -0.0788(6) 0.076(6) Uiso 1 1 d . .
C8 C -0.5728(16) 0.1811(15) -0.0814(8) 0.110(10) Uiso 1 1 d . .
H8A H -0.5429 0.1552 -0.0765 0.132 Uiso 1 1 calc R .
C9 C -0.5530(18) 0.2330(15) -0.0910(9) 0.118(11) Uiso 1 1 d . .
H9A H -0.5120 0.2405 -0.0949 0.142 Uiso 1 1 calc R .
C10 C -0.5908(17) 0.2672(15) -0.0941(9) 0.110(10) Uiso 1 1 d . .
H10A H -0.5783 0.3025 -0.1001 0.132 Uiso 1 1 calc R .
C11 C -0.646(2) 0.2590(19) -0.0898(12) 0.149(15) Uiso 1 1 d . .
H11A H -0.6736 0.2879 -0.0907 0.179 Uiso 1 1 calc R .
C12 C -0.6671(12) 0.2018(11) -0.0831(7) 0.083(7) Uiso 1 1 d . .
H12A H -0.7083 0.1930 -0.0822 0.099 Uiso 1 1 calc R .
C13 C -0.8991(8) 0.0917(8) -0.0409(5) 0.053(4) Uiso 1 1 d . .
C14 C -0.9512(10) 0.0634(9) -0.0316(6) 0.067(5) Uiso 1 1 d . .
H14A H -0.9505 0.0415 -0.0117 0.081 Uiso 1 1 calc R .
C15 C -1.0033(16) 0.0663(14) -0.0506(8) 0.106(9) Uiso 1 1 d . .
H15A H -1.0395 0.0497 -0.0437 0.127 Uiso 1 1 calc R .
C16 C -0.9972(16) 0.0969(13) -0.0818(8) 0.108(9) Uiso 1 1 d . .
H16A H -1.0304 0.1002 -0.0968 0.129 Uiso 1 1 calc R .
C17 C -0.9417(11) 0.1228(10) -0.0907(7) 0.079(6) Uiso 1 1 d . .
H17A H -0.9392 0.1427 -0.1114 0.095 Uiso 1 1 calc R .
C18 C -0.8958(9) 0.1196(8) -0.0713(5) 0.060(5) Uiso 1 1 d . .
H18A H -0.8596 0.1365 -0.0778 0.071 Uiso 1 1 calc R .
C19 C -0.5763(9) 0.2375(8) 0.0236(5) 0.056(4) Uiso 1 1 d . .
C20 C -0.5464(12) 0.1930(12) 0.0143(7) 0.083(7) Uiso 1 1 d . .
H20A H -0.5654 0.1592 0.0173 0.100 Uiso 1 1 calc R .
C21 C -0.4886(12) 0.1938(12) 0.0005(7) 0.085(7) Uiso 1 1 d . .
H21A H -0.4711 0.1628 -0.0095 0.102 Uiso 1 1 calc R .
C22 C -0.4584(13) 0.2425(12) 0.0024(8) 0.091(7) Uiso 1 1 d . .
H22A H -0.4185 0.2449 -0.0055 0.109 Uiso 1 1 calc R .
C23 C -0.4868(14) 0.2888(13) 0.0161(8) 0.097(8) Uiso 1 1 d . .
H23A H -0.4647 0.3212 0.0179 0.116 Uiso 1 1 calc R .
C24 C -0.5445(13) 0.2885(12) 0.0268(7) 0.089(7) Uiso 1 1 d . .
H24A H -0.5630 0.3197 0.0359 0.107 Uiso 1 1 calc R .
C25 C -0.6631(14) 0.2606(12) 0.0797(7) 0.092(8) Uiso 1 1 d . .
C26 C -0.6627(10) 0.2316(10) 0.1077(6) 0.069(5) Uiso 1 1 d . .
H26A H -0.6593 0.1938 0.1053 0.083 Uiso 1 1 calc R .
C27 C -0.6665(13) 0.2502(13) 0.1373(8) 0.094(8) Uiso 1 1 d . .
H27A H -0.6704 0.2262 0.1560 0.112 Uiso 1 1 calc R .
C28 C -0.665(2) 0.302(2) 0.1430(12) 0.149(15) Uiso 1 1 d . .
H28A H -0.6757 0.3155 0.1649 0.179 Uiso 1 1 calc R .
C29 C -0.6486(17) 0.3353(16) 0.1172(9) 0.117(11) Uiso 1 1 d . .
H29A H -0.6339 0.3706 0.1208 0.141 Uiso 1 1 calc R .
C30 C -0.6558(17) 0.3116(16) 0.0846(10) 0.123(11) Uiso 1 1 d . .
H30A H -0.6552 0.3344 0.0651 0.147 Uiso 1 1 calc R .
C31 C -0.6944(11) 0.2770(7) 0.0056(6) 0.068(6) Uani 1 1 d . .
H31A H -0.6890 0.3148 0.0128 0.082 Uiso 1 1 calc R .
H31B H -0.6753 0.2728 -0.0172 0.082 Uiso 1 1 calc R .
C32A C -0.8163(6) 0.2993(7) 0.0274(5) 0.090(15) Uiso 0.50 1 d PGD 1
C33A C -0.8475(7) 0.3454(7) 0.0182(5) 0.12(2) Uiso 0.50 1 d PGD 1
H33A H -0.8398 0.3622 -0.0032 0.145 Uiso 0.50 1 calc PR 1
C34A C -0.8899(7) 0.3667(8) 0.0403(5) 0.20(4) Uiso 0.50 1 d PGD 1
H34A H -0.9112 0.3982 0.0340 0.240 Uiso 0.50 1 calc PR 1
C35A C -0.9011(7) 0.3421(8) 0.0716(5) 0.16(3) Uiso 0.50 1 d PGD 1
H35A H -0.9301 0.3567 0.0867 0.195 Uiso 0.50 1 calc PR 1
C36A C -0.8699(8) 0.2961(8) 0.0808(5) 0.106(19) Uiso 0.50 1 d PGD 1
H36A H -0.8775 0.2792 0.1022 0.128 Uiso 0.50 1 calc PR 1
C37A C -0.8275(7) 0.2747(7) 0.0587(4) 0.072(12) Uiso 0.50 1 d PGD 1
H37A H -0.8061 0.2432 0.0650 0.086 Uiso 0.50 1 calc PR 1
C32B C -0.8152(6) 0.2838(7) 0.0402(4) 0.095(16) Uiso 0.50 1 d PG 2
C33B C -0.8583(7) 0.2557(8) 0.0585(5) 0.098(17) Uiso 0.50 1 d PG 2
H33B H -0.8701 0.2208 0.0513 0.118 Uiso 0.50 1 calc PR 2
C34B C -0.8842(9) 0.2786(9) 0.0874(5) 0.34(11) Uiso 0.50 1 d PG 2
H34B H -0.9136 0.2594 0.0999 0.402 Uiso 0.50 1 calc PR 2
C35B C -0.8669(8) 0.3296(9) 0.0980(5) 0.13(2) Uiso 0.50 1 d PG 2
H35B H -0.8846 0.3453 0.1177 0.151 Uiso 0.50 1 calc PR 2
C36B C -0.8239(7) 0.3577(9) 0.0797(6) 0.13(3) Uiso 0.50 1 d PG 2
H36B H -0.8121 0.3926 0.0869 0.159 Uiso 0.50 1 calc PR 2
C37B C -0.7980(6) 0.3348(7) 0.0508(5) 0.12(2) Uiso 0.50 1 d PG 2
H37B H -0.7685 0.3539 0.0383 0.141 Uiso 0.50 1 calc PR 2
C38 C -0.7947(11) 0.2983(10) -0.0361(6) 0.074(6) Uiso 1 1 d . .
C39 C -0.767(2) 0.3476(18) -0.0463(11) 0.143(14) Uiso 1 1 d . .
H39A H -0.7316 0.3602 -0.0354 0.172 Uiso 1 1 calc R .
C40 C -0.793(2) 0.376(2) -0.0721(12) 0.164(17) Uiso 1 1 d . .
H40A H -0.7925 0.4139 -0.0717 0.196 Uiso 1 1 calc R .
C41 C -0.8217(18) 0.3474(17) -0.1008(10) 0.127(12) Uiso 1 1 d . .
H41A H -0.8251 0.3627 -0.1230 0.152 Uiso 1 1 calc R .
C42 C -0.8438(16) 0.2959(14) -0.0928(9) 0.113(10) Uiso 1 1 d . .
H42A H -0.8679 0.2770 -0.1088 0.135 Uiso 1 1 calc R .
C43 C -0.8303(12) 0.2732(12) -0.0616(7) 0.085(7) Uiso 1 1 d . .
H43A H -0.8458 0.2385 -0.0568 0.102 Uiso 1 1 calc R .
C44A C -0.4755(6) -0.0478(4) -0.1270(3) 0.04(4) Uiso 0.50 1 d PG 1
C45A C -0.4239(6) -0.0611(5) -0.1448(3) 0.041(7) Uiso 0.50 1 d PG 1
H45A H -0.4219 -0.0938 -0.1573 0.049 Uiso 0.50 1 calc PR 1
C46A C -0.3752(6) -0.0266(5) -0.1442(4) 0.046(7) Uiso 0.50 1 d PG 1
H46A H -0.3399 -0.0357 -0.1564 0.055 Uiso 0.50 1 calc PR 1
C47A C -0.3781(5) 0.0213(5) -0.1259(5) 0.095(16) Uiso 0.50 1 d PG 1
H47A H -0.3448 0.0448 -0.1256 0.114 Uiso 0.50 1 calc PR 1
C48A C -0.4297(5) 0.0346(5) -0.1082(4) 0.096(16) Uiso 0.50 1 d PG 1
H48A H -0.4317 0.0673 -0.0956 0.115 Uiso 0.50 1 calc PR 1
C49A C -0.4784(5) 0.0001(4) -0.1087(3) 0.12(2) Uiso 0.50 1 d PG 1
H49A H -0.5137 0.0092 -0.0966 0.141 Uiso 0.50 1 calc PR 1
C44B C -0.4780(6) -0.0464(4) -0.1269(3) 0.05(4) Uiso 0.50 1 d PG 2
C45B C -0.4405(6) -0.0556(5) -0.1546(3) 0.063(10) Uiso 0.50 1 d PG 2
H45B H -0.4534 -0.0775 -0.1731 0.075 Uiso 0.50 1 calc PR 2
C46B C -0.3839(6) -0.0328(5) -0.1552(3) 0.14(3) Uiso 0.50 1 d PG 2
H46B H -0.3583 -0.0391 -0.1742 0.166 Uiso 0.50 1 calc PR 2
C47B C -0.3650(5) -0.0008(6) -0.1282(5) 0.088(14) Uiso 0.50 1 d PG 2
H47B H -0.3263 0.0148 -0.1286 0.106 Uiso 0.50 1 calc PR 2
C48B C -0.4026(5) 0.0085(6) -0.1005(4) 0.13(2) Uiso 0.50 1 d PG 2
H48B H -0.3896 0.0304 -0.0820 0.152 Uiso 0.50 1 calc PR 2
C49B C -0.4591(6) -0.0143(5) -0.0998(3) 0.091(15) Uiso 0.50 1 d PG 2
H49B H -0.4848 -0.0080 -0.0809 0.109 Uiso 0.50 1 calc PR 2
C50 C -0.5296(9) -0.1477(8) -0.1367(5) 0.057(4) Uiso 1 1 d . .
C51 C -0.5282(11) -0.1707(10) -0.1705(6) 0.073(6) Uiso 1 1 d . .
H51A H -0.5382 -0.1498 -0.1901 0.087 Uiso 1 1 calc R .
C52 C -0.5111(12) -0.2263(11) -0.1740(7) 0.084(7) Uiso 1 1 d . .
H52A H -0.5088 -0.2430 -0.1959 0.100 Uiso 1 1 calc R .
C53 C -0.4977(12) -0.2557(11) -0.1427(6) 0.083(7) Uiso 1 1 d . .
H53A H -0.4868 -0.2925 -0.1442 0.099 Uiso 1 1 calc R .
C54 C -0.5002(11) -0.2329(10) -0.1130(6) 0.071(6) Uiso 1 1 d . .
H54A H -0.4909 -0.2531 -0.0931 0.085 Uiso 1 1 calc R .
C55 C -0.5163(9) -0.1792(9) -0.1098(5) 0.062(5) Uiso 1 1 d . .
H55A H -0.5179 -0.1640 -0.0874 0.075 Uiso 1 1 calc R .
C56 C -0.5753(10) -0.0522(8) -0.1713(4) 0.056(4) Uani 1 1 d . .
H56B H -0.5443 -0.0562 -0.1892 0.067 Uiso 1 1 calc R .
H56A H -0.6097 -0.0748 -0.1780 0.067 Uiso 1 1 calc R .
C57 C -0.5336(10) 0.0571(9) -0.1805(5) 0.064(5) Uiso 1 1 d . .
C58 C -0.5304(14) 0.1045(12) -0.1608(7) 0.094(8) Uiso 1 1 d . .
H58A H -0.5576 0.1123 -0.1428 0.112 Uiso 1 1 calc R .
C59 C -0.4840(15) 0.1390(14) -0.1699(8) 0.103(9) Uiso 1 1 d . .
H59A H -0.4829 0.1725 -0.1583 0.124 Uiso 1 1 calc R .
C60 C -0.4374(16) 0.1299(15) -0.1949(8) 0.109(10) Uiso 1 1 d . .
H60A H -0.4062 0.1543 -0.2005 0.131 Uiso 1 1 calc R .
C61 C -0.4464(15) 0.0764(13) -0.2104(8) 0.101(9) Uiso 1 1 d . .
H61A H -0.4153 0.0623 -0.2242 0.121 Uiso 1 1 calc R .
C62 C -0.4994(14) 0.0437(13) -0.2061(7) 0.094(8) Uiso 1 1 d . .
H62A H -0.5084 0.0146 -0.2209 0.113 Uiso 1 1 calc R .
C63 C -0.6478(9) 0.0234(8) -0.2061(5) 0.058(4) Uiso 1 1 d . .
C64 C -0.6978(11) 0.0540(11) -0.2040(7) 0.081(6) Uiso 1 1 d . .
H64A H -0.7068 0.0684 -0.1821 0.097 Uiso 1 1 calc R .
C65 C -0.735(2) 0.066(2) -0.2291(11) 0.150(15) Uiso 1 1 d . .
H65A H -0.7658 0.0909 -0.2232 0.180 Uiso 1 1 calc R .
C66 C -0.737(3) 0.047(3) -0.2637(17) 0.22(3) Uiso 1 1 d . .
H66A H -0.7615 0.0583 -0.2823 0.269 Uiso 1 1 calc R .
C67 C -0.6851(18) -0.0014(17) -0.2623(10) 0.133(12) Uiso 1 1 d . .
H67A H -0.6847 -0.0269 -0.2804 0.159 Uiso 1 1 calc R .
C68 C -0.6390(11) -0.0073(10) -0.2348(6) 0.076(6) Uiso 1 1 d . .
H68A H -0.6059 -0.0308 -0.2371 0.092 Uiso 1 1 calc R .
C69 C -0.8080(10) -0.0474(9) -0.1672(5) 0.066(5) Uiso 1 1 d . .
C70 C -0.7566(12) -0.0688(11) -0.1690(6) 0.082(6) Uiso 1 1 d . .
H70A H -0.7292 -0.0601 -0.1513 0.099 Uiso 1 1 calc R .
C71 C -0.7345(17) -0.1077(14) -0.1974(8) 0.113(10) Uiso 1 1 d . .
H71A H -0.6960 -0.1234 -0.1982 0.136 Uiso 1 1 calc R .
C72 C -0.7792(15) -0.1163(14) -0.2214(8) 0.104(9) Uiso 1 1 d . .
H72A H -0.7722 -0.1406 -0.2398 0.125 Uiso 1 1 calc R .
C73 C -0.8331(19) -0.0907(16) -0.2193(10) 0.127(12) Uiso 1 1 d . .
H73A H -0.8614 -0.0982 -0.2368 0.153 Uiso 1 1 calc R .
C74 C -0.8498(15) -0.0555(14) -0.1944(8) 0.104(9) Uiso 1 1 d . .
H74A H -0.8870 -0.0374 -0.1950 0.124 Uiso 1 1 calc R .
C75 C -0.8352(10) 0.0644(9) -0.1464(5) 0.065(5) Uiso 1 1 d . .
C76 C -0.7891(10) 0.1049(9) -0.1342(5) 0.063(5) Uiso 1 1 d . .
H76A H -0.7588 0.0947 -0.1185 0.076 Uiso 1 1 calc R .
C77 C -0.7923(11) 0.1568(10) -0.1463(6) 0.071(6) Uiso 1 1 d . .
H77A H -0.7651 0.1834 -0.1387 0.085 Uiso 1 1 calc R .
C78 C -0.8380(14) 0.1696(13) -0.1710(8) 0.099(9) Uiso 1 1 d . .
H78A H -0.8398 0.2043 -0.1811 0.119 Uiso 1 1 calc R .
C79 C -0.8782(15) 0.1314(14) -0.1796(8) 0.104(9) Uiso 1 1 d . .
H79A H -0.9101 0.1424 -0.1940 0.124 Uiso 1 1 calc R .
C80 C -0.8779(13) 0.0775(12) -0.1695(7) 0.092(7) Uiso 1 1 d . .
H80A H -0.9055 0.0519 -0.1782 0.110 Uiso 1 1 calc R .
C81 C -0.9043(8) -0.0166(10) -0.1175(5) 0.066(6) Uani 1 1 d . .
H81B H -0.9299 -0.0178 -0.1382 0.080 Uiso 1 1 calc R .
H81A H -0.9184 0.0132 -0.1028 0.080 Uiso 1 1 calc R .
C82 C -0.8972(9) -0.1370(9) -0.1237(5) 0.060(5) Uiso 1 1 d . .
C83 C -0.9470(12) -0.1519(11) -0.1435(6) 0.079(6) Uiso 1 1 d . .
H83A H -0.9855 -0.1371 -0.1401 0.095 Uiso 1 1 calc R .
C84 C -0.936(2) -0.185(2) -0.1652(14) 0.169(18) Uiso 1 1 d . .
H84A H -0.9661 -0.1937 -0.1817 0.203 Uiso 1 1 calc R .
C85 C -0.874(2) -0.2150(18) -0.1667(12) 0.143(14) Uiso 1 1 d . .
H85A H -0.8684 -0.2437 -0.1824 0.172 Uiso 1 1 calc R .
C86 C -0.8254(16) -0.2000(14) -0.1452(8) 0.109(10) Uiso 1 1 d . .
H86A H -0.7872 -0.2165 -0.1456 0.130 Uiso 1 1 calc R .
C87 C -0.8416(13) -0.1575(11) -0.1233(7) 0.085(7) Uiso 1 1 d . .
H87A H -0.8130 -0.1432 -0.1079 0.102 Uiso 1 1 calc R .
C88 C -0.9908(11) -0.0810(10) -0.0834(6) 0.074(6) Uiso 1 1 d . .
C89 C -1.0064(12) -0.1089(11) -0.0560(6) 0.080(6) Uiso 1 1 d . .
H89A H -0.9785 -0.1315 -0.0447 0.097 Uiso 1 1 calc R .
C90 C -1.0688(19) -0.1040(17) -0.0433(11) 0.135(13) Uiso 1 1 d . .
H90A H -1.0806 -0.1205 -0.0224 0.162 Uiso 1 1 calc R .
C91 C -1.1065(18) -0.0768(15) -0.0612(9) 0.117(10) Uiso 1 1 d . .
H91A H -1.1473 -0.0763 -0.0547 0.141 Uiso 1 1 calc R .
C92 C -1.0882(19) -0.0475(17) -0.0908(11) 0.137(13) Uiso 1 1 d . .
H92A H -1.1118 -0.0192 -0.0999 0.164 Uiso 1 1 calc R .
C93 C -1.0310(17) -0.0629(15) -0.1066(10) 0.123(11) Uiso 1 1 d . .
H93A H -1.0232 -0.0604 -0.1305 0.147 Uiso 1 1 calc R .
Cl1 Cl -0.5000 -0.0902(3) -0.2500 0.0650(18) Uani 1 2 d S .
Cl2 Cl -1.0049(10) -0.0173(8) -0.1951(5) 0.225(7) Uiso 1 1 d . .
Cl3 Cl -0.6276(9) -0.2253(8) -0.2443(5) 0.119(5) Uiso 0.50 1 d PD .
Cl4 Cl -0.6615(8) -0.1650(8) -0.2999(5) 0.113(5) Uiso 0.50 1 d PD .
C94 C -0.619(3) -0.179(3) -0.2692(15) 0.13(3) Uiso 0.50 1 d PD .
H94A H -0.5785 -0.1839 -0.2794 0.159 Uiso 0.50 1 calc PR .
H94B H -0.6161 -0.1459 -0.2550 0.159 Uiso 0.50 1 calc PR .
Cl5 Cl -0.7773(14) 0.0264(13) -0.4277(8) 0.180(10) Uiso 0.50 1 d PD .
Cl6 Cl -0.8325(4) 0.0756(4) -0.4792(2) 0.060(2) Uiso 0.50 1 d PD .
C95 C -0.771(3) 0.068(6) -0.463(3) 0.32(9) Uiso 0.50 1 d PD .
H95A H -0.7550 0.1028 -0.4554 0.390 Uiso 0.50 1 calc PR .
H95B H -0.7435 0.0515 -0.4794 0.390 Uiso 0.50 1 calc PR .
Cl7 Cl -0.8169(17) 0.0236(15) -0.3440(8) 0.200(12) Uiso 0.50 1 d PD .
Cl8 Cl -0.7946(12) -0.0832(11) -0.3271(6) 0.153(8) Uiso 0.50 1 d PD .
C96 C -0.836(6) -0.029(3) -0.320(3) 0.29(8) Uiso 0.50 1 d PD .
H96A H -0.8327 -0.0194 -0.2951 0.342 Uiso 0.50 1 calc PR .
H96B H -0.8786 -0.0384 -0.3240 0.342 Uiso 0.50 1 calc PR .

loop_
_atom_site_aniso_label
_atom_site_aniso_U_11
_atom_site_aniso_U_22
_atom_site_aniso_U_33
_atom_site_aniso_U_23
_atom_site_aniso_U_13
_atom_site_aniso_U_12
Au1 0.0341(4) 0.0561(5) 0.0367(4) -0.0031(4) 0.000 0.000
Au2 0.0592(4) 0.0489(4) 0.0565(4) 0.0094(3) -0.0052(3) -0.0118(3)
Au3 0.0467(4) 0.1340(9) 0.0593(4) 0.0198(5) 0.0007(3) -0.0219(5)
Au4 0.0461(3) 0.0496(4) 0.0445(3) -0.0021(3) 0.0068(3) 0.0057(3)
Au5 0.0587(4) 0.0516(4) 0.0454(3) -0.0011(3) 0.0089(3) 0.0082(3)
Au6 0.0343(4) 0.0358(4) 0.0785(6) -0.0003(4) 0.000 0.000
Au7 0.0483(4) 0.0380(3) 0.0769(5) -0.0048(3) 0.0076(3) -0.0021(3)
Au8 0.0589(4) 0.0562(4) 0.0399(3) 0.0042(3) -0.0127(3) -0.0105(3)
Au9 0.0475(3) 0.0473(4) 0.0432(3) -0.0001(3) -0.0058(3) 0.0001(3)
Au10 0.0613(4) 0.0656(5) 0.0484(3) 0.0058(3) -0.0113(3) -0.0161(4)
P2 0.043(2) 0.050(2) 0.0365(18) 0.0022(17) -0.0066(16) -0.0046(19)
P3 0.060(3) 0.050(3) 0.052(2) -0.002(2) 0.014(2) -0.003(2)
P4 0.035(2) 0.045(2) 0.049(2) 0.0046(18) 0.0029(16) -0.0005(18)
P5 0.069(3) 0.052(3) 0.065(3) 0.004(2) -0.005(3) -0.008(2)
P6 0.062(3) 0.043(3) 0.092(4) -0.003(3) 0.007(3) 0.002(2)
P7 0.070(3) 0.048(3) 0.044(2) 0.0019(19) 0.017(2) 0.006(2)
P8 0.061(3) 0.051(3) 0.042(2) 0.0038(18) 0.0093(19) 0.002(2)
P9 0.046(2) 0.075(3) 0.049(2) 0.007(2) -0.0120(19) 0.000(2)
P10 0.055(3) 0.092(4) 0.053(3) 0.009(3) -0.016(2) -0.027(3)
C31 0.093(15) 0.028(9) 0.083(14) 0.017(9) -0.021(12) -0.009(9)
C56 0.073(12) 0.050(11) 0.045(9) -0.003(8) 0.005(8) 0.009(9)
C81 0.039(9) 0.096(17) 0.064(11) 0.003(11) 0.000(8) -0.018(10)
Cl1 0.085(5) 0.064(4) 0.046(3) 0.000 0.024(3) 0.000

loop_
_atom_type_symbol
_atom_type_description
_atom_type_scat_dispersion_real
_atom_type_scat_dispersion_imag
_atom_type_scat_source
C C 0.0033 0.0016 'International Tables Vol C Tables 4.2.6.8 and 6.1.1.4'
H H 0.0000 0.0000 'International Tables Vol C Tables 4.2.6.8 and 6.1.1.4'
P P 0.1023 0.0942 'International Tables Vol C Tables 4.2.6.8 and 6.1.1.4'
Cl Cl 0.1484 0.1585 'International Tables Vol C Tables 4.2.6.8 and 6.1.1.4'
Au Au -2.0133 8.8022 'International Tables Vol C Tables 4.2.6.8 and 6.1.1.4'

loop_
_geom_angle_atom_site_label_1
_geom_angle_atom_site_label_2
_geom_angle_atom_site_label_3
_geom_angle
_geom_angle_site_symmetry_1
_geom_angle_site_symmetry_3
P2 Au1 P2 167.9(2) 3 .
P2 Au1 Au6 83.97(11) 3 .
P2 Au1 Au6 83.97(11) . .
P2 Au1 Au3 87.28(11) 3 .
P2 Au1 Au3 102.19(11) . .
Au6 Au1 Au3 141.28(2) . .
P2 Au1 Au3 102.19(11) 3 3
P2 Au1 Au3 87.28(11) . 3
Au6 Au1 Au3 141.28(2) . 3
Au3 Au1 Au3 77.44(4) . 3
P2 Au1 Au4 85.96(11) 3 .
P2 Au1 Au4 88.85(11) . .
Au6 Au1 Au4 64.46(2) . .
Au3 Au1 Au4 77.36(3) . .
Au3 Au1 Au4 153.07(3) 3 .
P2 Au1 Au4 88.85(11) 3 3
P2 Au1 Au4 85.96(11) . 3
Au6 Au1 Au4 64.46(2) . 3
Au3 Au1 Au4 153.07(3) . 3
Au3 Au1 Au4 77.36(3) 3 3
Au4 Au1 Au4 128.92(4) . 3
P5 Au2 P2 164.09(18) . .
P5 Au2 Au7 89.43(15) . .
P2 Au2 Au7 106.44(10) . .
P5 Au2 Au8 118.29(14) . .
P2 Au2 Au8 46.24(10) . .
Au7 Au2 Au8 151.20(3) . .
P1 Au3 P3 166.7(3) . .
P1 Au3 P1 27.4(5) . 3
P3 Au3 P1 163.5(3) . 3
P1 Au3 Au1 89.8(3) . .
P3 Au3 Au1 86.41(12) . .
P1 Au3 Au1 85.4(2) 3 .
P3 Au4 P4 174.07(17) . .
P3 Au4 Au7 123.16(13) . .
P4 Au4 Au7 50.95(11) . .
P3 Au4 Au1 85.17(13) . .
P4 Au4 Au1 98.13(11) . .
Au7 Au4 Au1 115.49(3) . .
P3 Au4 Au6 137.33(13) . .
P4 Au4 Au6 47.66(11) . .
Au7 Au4 Au6 91.51(3) . .
Au1 Au4 Au6 55.54(3) . .
P3 Au4 Au9 88.46(12) . .
P4 Au4 Au9 97.10(11) . .
Au7 Au4 Au9 145.90(3) . .
Au1 Au4 Au9 76.07(2) . .
Au6 Au4 Au9 68.06(2) . .
P8 Au5 P3 161.56(18) . .
P8 Au5 Au8 90.91(12) . 3
P3 Au5 Au8 98.84(13) . 3
P4 Au6 P4 153.9(2) . 3
P4 Au6 Au1 103.07(10) . .
P4 Au6 Au1 103.07(10) 3 .
P4 Au6 Au10 116.79(11) . .
P4 Au6 Au10 51.84(11) 3 .
Au1 Au6 Au10 111.68(2) . .
P4 Au6 Au10 51.84(11) . 3
P4 Au6 Au10 116.79(11) 3 3
Au1 Au6 Au10 111.68(2) . 3
Au10 Au6 Au10 136.63(5) . 3
P4 Au6 Au4 48.59(10) . .
P4 Au6 Au4 152.58(11) 3 .
Au1 Au6 Au4 60.005(19) . .
Au10 Au6 Au4 111.31(2) . .
Au10 Au6 Au4 90.34(2) 3 .
P4 Au6 Au4 152.58(11) . 3
P4 Au6 Au4 48.59(10) 3 3
Au1 Au6 Au4 60.005(19) . 3
Au10 Au6 Au4 90.34(2) . 3
Au10 Au6 Au4 111.31(2) 3 3
Au4 Au6 Au4 120.01(4) . 3
P6 Au7 P4 168.06(19) . .
P6 Au7 Au4 130.82(15) . .
P4 Au7 Au4 51.84(10) . .
P6 Au7 Au2 92.01(15) . .
P4 Au7 Au2 99.78(11) . .
Au4 Au7 Au2 75.71(3) . .
P6 Au7 Au10 138.45(16) . 3
P4 Au7 Au10 46.37(10) . 3
Au4 Au7 Au10 87.85(3) . 3
Au2 Au7 Au10 82.76(3) . 3
P7 Au8 P2 171.74(18) 3 .
P7 Au8 Au5 87.90(13) 3 3
P2 Au8 Au5 93.67(11) . 3
P7 Au8 Au2 130.61(13) 3 .
P2 Au8 Au2 45.32(11) . .
Au5 Au8 Au2 136.84(3) 3 .
P9 Au9 P2 169.24(19) . 3
P9 Au9 Au10 92.69(13) . .
P2 Au9 Au10 87.32(11) 3 .
P9 Au9 Au4 110.24(16) . .
P2 Au9 Au4 80.16(12) 3 .
Au10 Au9 Au4 103.59(3) . .
P10 Au10 P4 160.79(18) . 3
P10 Au10 Au6 133.64(18) . .
P4 Au10 Au6 51.32(11) 3 .
P10 Au10 Au9 85.21(14) . .
P4 Au10 Au9 112.47(11) 3 .
Au6 Au10 Au9 73.21(3) . .
P10 Au10 Au7 136.42(18) . 3
P4 Au10 Au7 46.07(11) 3 3
Au6 Au10 Au7 89.87(3) . 3
Au9 Au10 Au7 110.36(3) . 3
C1 P1 Au3 111.7(12) . .
C1 P1 Au3 116.5(16) . 3
Au3 P1 Au3 103.2(4) . 3
Au2 P2 Au1 115.56(17) . .
Au2 P2 Au9 118.7(2) . 3
Au1 P2 Au9 113.78(18) . 3
Au2 P2 Au8 88.44(15) . .
Au1 P2 Au8 120.1(2) . .
Au9 P2 Au8 96.60(14) 3 .
C7 P3 Au3 114.7(8) . .
C7 P3 Au4 113.8(8) . .
Au3 P3 Au4 108.20(19) . .
C7 P3 Au5 105.9(8) . .
Au3 P3 Au5 97.90(19) . .
Au4 P3 Au5 115.5(2) . .
C13 P4 Au6 110.6(6) . .
C13 P4 Au7 111.9(6) . .
Au6 P4 Au7 137.47(19) . .
C13 P4 Au10 112.1(6) . 3
Au6 P4 Au10 76.85(13) . 3
Au7 P4 Au10 87.56(15) . 3
C13 P4 Au4 116.8(6) . .
Au6 P4 Au4 83.75(14) . .
Au7 P4 Au4 77.21(13) . .
Au10 P4 Au4 130.99(19) 3 .
C25 P5 C19 109.1(12) . .
C25 P5 C31 108.5(13) . .
C19 P5 C31 102.2(10) . .
C25 P5 Au2 108.7(10) . .
C19 P5 Au2 111.6(7) . .
C31 P5 Au2 116.5(7) . .
C32A P6 C38 94.0(11) . .
C32A P6 C31 115.4(10) . .
C38 P6 C31 105.6(11) . .
C32A P6 C32B 19.64(18) . .
C38 P6 C32B 112.9(10) . .
C31 P6 C32B 112.8(10) . .
C32A P6 Au7 114.7(7) . .
C38 P6 Au7 111.1(9) . .
C31 P6 Au7 113.7(7) . .
C32B P6 Au7 101.0(6) . .
C44B P7 C44A 1.9 . .
C44B P7 C50 105.5(8) . .
C44A P7 C50 103.6(8) . .
C44B P7 C56 104.1(8) . .
C44A P7 C56 104.7(8) . .
C50 P7 C56 105.7(9) . .
C44B P7 Au8 117.5(4) . 3
C44A P7 Au8 118.7(4) . 3
C50 P7 Au8 113.2(7) . 3
C56 P7 Au8 109.9(7) . 3
C63 P8 C57 105.3(9) . .
C63 P8 C56 103.2(9) . .
C57 P8 C56 106.1(10) . .
C63 P8 Au5 117.0(7) . .
C57 P8 Au5 108.6(7) . .
C56 P8 Au5 115.7(6) . .
C75 P9 C81 99.1(10) . .
C75 P9 C69 107.9(10) . .
C81 P9 C69 108.9(10) . .
C75 P9 Au9 120.0(7) . .
C81 P9 Au9 111.4(7) . .
C69 P9 Au9 108.9(7) . .
C88 P10 C81 101.6(10) . .
C88 P10 C82 107.5(10) . .
C81 P10 C82 109.1(10) . .
C88 P10 Au10 109.5(8) . .
C81 P10 Au10 113.2(7) . .
C82 P10 Au10 114.8(7) . .
C2 C1 C6 118(4) . .
C2 C1 P1 122(3) . .
C6 C1 P1 120(4) . .
C3 C2 C1 118(5) . .
C4 C3 C2 123(6) . .
C5 C4 C3 113(6) . .
C4 C5 C6 133(8) . .
C5 C6 C1 109(6) . .
C8 C7 C12 117(3) . .
C8 C7 P3 122(3) . .
C12 C7 P3 120(2) . .
C7 C8 C9 126(4) . .
C10 C9 C8 117(4) . .
C9 C10 C11 124(5) . .
C10 C11 C12 119(4) . .
C7 C12 C11 117(3) . .
C18 C13 C14 121.1(18) . .
C18 C13 P4 118.5(15) . .
C14 C13 P4 120.3(15) . .
C15 C14 C13 122(2) . .
C14 C15 C16 113(3) . .
C15 C16 C17 121(3) . .
C18 C17 C16 122(3) . .
C17 C18 C13 120(2) . .
C20 C19 C24 120(2) . .
C20 C19 P5 119.4(18) . .
C24 C19 P5 120.5(17) . .
C19 C20 C21 123(3) . .
C22 C21 C20 116(3) . .
C21 C22 C23 121(3) . .
C24 C23 C22 122(3) . .
C23 C24 C19 116(3) . .
C30 C25 C26 115(3) . .
C30 C25 P5 121(3) . .
C26 C25 P5 123(2) . .
C27 C26 C25 125(3) . .
C26 C27 C28 122(4) . .
C27 C28 C29 119(4) . .
C28 C29 C30 112(4) . .
C25 C30 C29 124(4) . .
P6 C31 P5 113.9(11) . .
C33A C32A C37A 120.0 . .
C33A C32A P6 125.4(7) . .
C37A C32A P6 114.0(7) . .
C32A C33A C34A 120.0 . .
C35A C34A C33A 120.0 . .
C36A C35A C34A 120.0 . .
C35A C36A C37A 120.0 . .
C36A C37A C32A 120.0 . .
C33B C32B C37B 120.0 . .
C33B C32B P6 130.2(5) . .
C37B C32B P6 109.8(5) . .
C34B C33B C32B 120.0 . .
C35B C34B C33B 120.0 . .
C34B C35B C36B 120.0 . .
C37B C36B C35B 120.0 . .
C36B C37B C32B 120.0 . .
C43 C38 C39 115(3) . .
C43 C38 P6 122(2) . .
C39 C38 P6 121(2) . .
C40 C39 C38 117(4) . .
C39 C40 C41 120(5) . .
C42 C41 C40 115(4) . .
C43 C42 C41 119(4) . .
C42 C43 C38 124(3) . .
C45A C44A C49A 120.0 . .
C45A C44A P7 128.4(4) . .
C49A C44A P7 110.4(4) . .
C46A C45A C44A 120.0 . .
C45A C46A C47A 120.0 . .
C48A C47A C46A 120.0 . .
C47A C48A C49A 120.0 . .
C44A C49A C48A 120.0 . .
C45B C44B C49B 120.0 . .
C45B C44B P7 114.1(5) . .
C49B C44B P7 125.9(5) . .
C44B C45B C46B 120.0 . .
C47B C46B C45B 120.0 . .
C46B C47B C48B 120.0 . .
C49B C48B C47B 120.0 . .
C48B C49B C44B 120.0 . .
C55 C50 C51 119(2) . .
C55 C50 P7 120.1(16) . .
C51 C50 P7 121.2(16) . .
C50 C51 C52 118(2) . .
C51 C52 C53 117(2) . .
C54 C53 C52 122(3) . .
C53 C54 C55 121(2) . .
C50 C55 C54 123(2) . .
P8 C56 P7 113.0(9) . .
C62 C57 C58 127(3) . .
C62 C57 P8 121(2) . .
C58 C57 P8 111.7(18) . .
C59 C58 C57 115(3) . .
C58 C59 C60 128(3) . .
C59 C60 C61 108(3) . .
C62 C61 C60 125(3) . .
C57 C62 C61 115(3) . .
C64 C63 C68 119(2) . .
C64 C63 P8 120.2(17) . .
C68 C63 P8 120.7(17) . .
C65 C64 C63 127(3) . .
C64 C65 C66 130(5) . .
C65 C66 C67 101(5) . .
C68 C67 C66 125(4) . .
C63 C68 C67 116(3) . .
C70 C69 C74 120(2) . .
C70 C69 P9 119.6(19) . .
C74 C69 P9 121(2) . .
C69 C70 C71 126(3) . .
C72 C71 C70 110(3) . .
C73 C72 C71 122(4) . .
C74 C73 C72 126(4) . .
C73 C74 C69 116(3) . .
C80 C75 C76 122(2) . .
C80 C75 P9 122(2) . .
C76 C75 P9 116.0(15) . .
C77 C76 C75 119(2) . .
C76 C77 C78 118(2) . .
C79 C78 C77 119(3) . .
C78 C79 C80 127(3) . .
C75 C80 C79 115(3) . .
P9 C81 P10 111.6(12) . .
C87 C82 C83 130(2) . .
C87 C82 P10 115.9(18) . .
C83 C82 P10 114.2(17) . .
C84 C83 C82 114(4) . .
C83 C84 C85 121(5) . .
C86 C85 C84 122(4) . .
C87 C86 C85 111(3) . .
C82 C87 C86 121(3) . .
C89 C88 C93 123(3) . .
C89 C88 P10 116(2) . .
C93 C88 P10 120(2) . .
C88 C89 C90 118(3) . .
C91 C90 C89 119(4) . .
C90 C91 C92 121(4) . .
C91 C92 C93 117(4) . .
C88 C93 C92 113(3) . .
Cl3 C94 Cl4 125(4) . .
Cl6 C95 Cl5 110(5) . .
Cl8 C96 Cl7 113(5) . .

loop_
_geom_bond_atom_site_label_1
_geom_bond_atom_site_label_2
_geom_bond_distance
_geom_bond_site_symmetry_2
Au1 P2 2.306(4) 3
Au1 P2 2.306(4) .
Au1 Au6 2.8651(14) .
Au1 Au3 2.9683(11) .
Au1 Au3 2.9683(11) 3
Au1 Au4 3.0096(8) .
Au1 Au4 3.0096(8) 3
Au2 P5 2.295(5) .
Au2 P2 2.298(5) .
Au2 Au7 3.0014(12) .
Au2 Au8 3.2304(11) .
Au3 P1 2.248(10) .
Au3 P3 2.299(5) .
Au3 P1 2.487(11) 3
Au4 P3 2.314(5) .
Au4 P4 2.366(4) .
Au4 Au7 2.9338(10) .
Au4 Au6 3.1354(9) .
Au4 Au9 3.2599(11) .
Au5 P8 2.298(4) .
Au5 P3 2.317(5) .
Au5 Au8 2.9722(11) 3
Au6 P4 2.332(5) .
Au6 P4 2.332(5) 3
Au6 Au10 2.9084(9) .
Au6 Au10 2.9084(9) 3
Au6 Au4 3.1354(9) 3
Au7 P6 2.289(5) .
Au7 P4 2.336(5) .
Au7 Au10 3.2414(11) 3
Au8 P7 2.305(4) 3
Au8 P2 2.334(4) .
Au8 Au5 2.9722(11) 3
Au9 P9 2.290(4) .
Au9 P2 2.312(4) 3
Au9 Au10 3.0911(11) .
Au10 P10 2.272(5) .
Au10 P4 2.348(4) 3
Au10 Au7 3.2414(11) 3
P1 C1 1.85(4) .
P1 Au3 2.487(11) 3
P2 Au9 2.312(4) 3
P3 C7 1.86(3) .
P4 C13 1.842(19) .
P4 Au10 2.348(4) 3
P5 C25 1.81(3) .
P5 C19 1.85(2) .
P5 C31 1.888(19) .
P6 C32A 1.676(12) .
P6 C38 1.77(3) .
P6 C31 1.77(2) .
P6 C32B 1.869(14) .
P7 C44B 1.695(13) .
P7 C44A 1.731(14) .
P7 C50 1.82(2) .
P7 C56 1.842(18) .
P7 Au8 2.305(4) 3
P8 C63 1.80(2) .
P8 C57 1.81(2) .
P8 C56 1.814(19) .
P9 C75 1.81(2) .
P9 C81 1.841(18) .
P9 C69 1.85(2) .
P10 C88 1.83(2) .
P10 C81 1.84(2) .
P10 C82 1.85(2) .
C1 C2 1.42(7) .
C1 C6 1.43(7) .
C2 C3 1.35(8) .
C3 C4 1.33(7) .
C4 C5 1.22(9) .
C5 C6 1.36(9) .
C7 C8 1.26(4) .
C7 C12 1.29(3) .
C8 C9 1.42(5) .
C9 C10 1.21(5) .
C10 C11 1.27(5) .
C11 C12 1.52(5) .
C13 C18 1.38(3) .
C13 C14 1.41(3) .
C14 C15 1.39(4) .
C15 C16 1.44(4) .
C16 C17 1.44(4) .
C17 C18 1.28(3) .
C19 C20 1.35(3) .
C19 C24 1.46(4) .
C20 C21 1.40(4) .
C21 C22 1.39(4) .
C22 C23 1.42(4) .
C23 C24 1.36(4) .
C25 C30 1.29(4) .
C25 C26 1.31(4) .
C26 C27 1.25(3) .
C27 C28 1.30(5) .
C28 C29 1.36(5) .
C29 C30 1.41(5) .
C32A C33A 1.3900 .
C32A C37A 1.3900 .
C33A C34A 1.3900 .
C34A C35A 1.3900 .
C35A C36A 1.3900 .
C36A C37A 1.3900 .
C32B C33B 1.3900 .
C32B C37B 1.3901 .
C33B C34B 1.3900 .
C34B C35B 1.3900 .
C35B C36B 1.3900 .
C36B C37B 1.3900 .
C38 C43 1.42(4) .
C38 C39 1.43(5) .
C39 C40 1.36(6) .
C40 C41 1.47(6) .
C41 C42 1.41(5) .
C42 C43 1.38(4) .
C44A C45A 1.3900 .
C44A C49A 1.3901 .
C45A C46A 1.3900 .
C46A C47A 1.3901 .
C47A C48A 1.3901 .
C48A C49A 1.3901 .
C44B C45B 1.3900 .
C44B C49B 1.3900 .
C45B C46B 1.3901 .
C46B C47B 1.3898 .
C47B C48B 1.3902 .
C48B C49B 1.3900 .
C50 C55 1.34(3) .
C50 C51 1.44(3) .
C51 C52 1.44(4) .
C52 C53 1.45(4) .
C53 C54 1.29(3) .
C54 C55 1.39(3) .
C57 C62 1.30(4) .
C57 C58 1.41(4) .
C58 C59 1.40(4) .
C59 C60 1.45(4) .
C60 C61 1.48(5) .
C61 C62 1.45(4) .
C63 C64 1.36(3) .
C63 C68 1.37(3) .
C64 C65 1.33(5) .
C65 C66 1.43(7) .
C66 C67 1.68(7) .
C67 C68 1.50(4) .
C69 C70 1.27(3) .
C69 C74 1.43(4) .
C70 C71 1.55(4) .
C71 C72 1.39(4) .
C72 C73 1.37(5) .
C73 C74 1.36(5) .
C75 C80 1.35(4) .
C75 C76 1.52(3) .
C76 C77 1.38(3) .
C77 C78 1.44(4) .
C78 C79 1.35(4) .
C79 C80 1.40(4) .
C82 C87 1.35(3) .
C82 C83 1.41(3) .
C83 C84 1.21(5) .
C84 C85 1.59(6) .
C85 C86 1.42(5) .
C86 C87 1.41(4) .
C88 C89 1.32(3) .
C88 C93 1.36(4) .
C89 C90 1.49(5) .
C90 C91 1.29(5) .
C91 C92 1.43(5) .
C92 C93 1.47(5) .
Cl3 C94 1.52(5) .
Cl4 C94 1.57(5) .
Cl5 C95 1.71(6) .
Cl6 C95 1.53(6) .
Cl7 C96 1.68(6) .
Cl8 C96 1.66(6) .
